data_7700067
loop_
_publ_author_name
'Sun, Xiao-Peng'
'Liu, Tao'
'Yao, Zi-Shuo'
'Tao, Jun'

_publ_section_title
;
 Spin crossover and photomagnetic behaviors in one-dimensional looped
 coordination polymers.
;
_journal_issue 25
_journal_name_full 'Dalton transactions (Cambridge, England : 2003)'
_journal_page_first 9243
_journal_page_last 9249
_journal_paper_doi 10.1039/c9dt01520e
_journal_volume 48
_journal_year 2019
_chemical_formula_moiety 'C11 H11 B Fe0.5 N3 S2'
_chemical_formula_sum 'C11 H11 B Fe0.5 N3 S2'
_chemical_formula_weight 288.08
_space_group_crystal_system orthorhombic
_space_group_IT_number 37
_space_group_name_Hall 'C 2 -2c'
_space_group_name_H-M_alt 'C c c 2'
_symmetry_space_group_name_Hall 'C 2 -2c'
_symmetry_space_group_name_H-M 'C c c 2'
_atom_sites_solution_hydrogens geom
_audit_creation_date 2019-01-01
_audit_creation_method
;
Olex2 1.2
(compiled 2018.05.29 svn.r3508 for OlexSys, GUI svn.r5506)
;
_audit_update_record
;
2019-01-12 deposited with the CCDC.    2019-05-23 downloaded from the CCDC.
;
_cell_angle_alpha 90
_cell_angle_beta 90
_cell_angle_gamma 90
_cell_formula_units_Z 8
_cell_length_a 14.1818(19)
_cell_length_b 20.150(3)
_cell_length_c 10.725(3)
_cell_measurement_reflns_used 4465
_cell_measurement_temperature 100.03(10)
_cell_measurement_theta_max 28.1120
_cell_measurement_theta_min 4.0300
_cell_volume 3064.8(11)
_computing_cell_refinement 'CrysAlisPro 1.171.39.29d (Rigaku OD, 2017)'
_computing_data_collection 'CrysAlisPro 1.171.39.29d (Rigaku OD, 2017)'
_computing_data_reduction 'CrysAlisPro 1.171.39.29d (Rigaku OD, 2017)'
_computing_molecular_graphics 'Olex2 (Dolomanov et al., 2009)'
_computing_publication_material 'Olex2 (Dolomanov et al., 2009)'
_computing_structure_refinement 'ShelXL (Sheldrick, 2015)'
_computing_structure_solution 'SHELXT 2014/5 (Sheldrick, 2014)'
_diffrn_ambient_environment N~2~
_diffrn_ambient_temperature 100.03(10)
_diffrn_detector 'CCD plate'
_diffrn_measured_fraction_theta_full 0.993
_diffrn_measured_fraction_theta_max 0.930
_diffrn_measurement_details
;
List of Runs (angles in degrees, time in seconds):

  # Type    Start    End  Width  t~exp~   \w     \q     \k     \f   Frames
#--------------------------------------------------------------------------
  1  \w    -41.00   6.00   0.50   72.00    --    0.00 -82.00   0.00   94
  2  \w    -40.00 -17.50   0.50   72.00    --    0.00 -82.00 -60.00   45
  3  \w    -36.50   9.00   0.50   72.00    --    0.00 -82.00 150.00   91
  4  \w    -88.00  14.00   0.50   72.00    --    0.00 -19.00 150.00  204
;
_diffrn_measurement_device 'four-circle diffractometer'
_diffrn_measurement_device_type 'XtaLAB AFC12 (RINC): Kappa single'
_diffrn_measurement_method '\w scans'
_diffrn_orient_matrix_type 'CrysAlisPro convention (1999,Acta A55,543-557)'
_diffrn_orient_matrix_UB_11 0.0400603000
_diffrn_orient_matrix_UB_12 0.0192780000
_diffrn_orient_matrix_UB_13 -0.0147852000
_diffrn_orient_matrix_UB_21 -0.0290051000
_diffrn_orient_matrix_UB_22 0.0284473000
_diffrn_orient_matrix_UB_23 -0.0067022000
_diffrn_orient_matrix_UB_31 0.0070273000
_diffrn_orient_matrix_UB_32 0.0074191000
_diffrn_orient_matrix_UB_33 0.0642900000
_diffrn_radiation_monochromator graphite
_diffrn_radiation_probe x-ray
_diffrn_radiation_type MoK\a
_diffrn_radiation_wavelength 0.71073
_diffrn_reflns_av_R_equivalents 0.0552
_diffrn_reflns_av_unetI/netI 0.0433
_diffrn_reflns_Laue_measured_fraction_full 0.993
_diffrn_reflns_Laue_measured_fraction_max 0.930
_diffrn_reflns_limit_h_max 18
_diffrn_reflns_limit_h_min -19
_diffrn_reflns_limit_k_max 27
_diffrn_reflns_limit_k_min -26
_diffrn_reflns_limit_l_max 12
_diffrn_reflns_limit_l_min -14
_diffrn_reflns_number 12885
_diffrn_reflns_point_group_measured_fraction_full 0.951
_diffrn_reflns_point_group_measured_fraction_max 0.849
_diffrn_reflns_theta_full 25.242
_diffrn_reflns_theta_max 29.698
_diffrn_reflns_theta_min 3.513
_diffrn_source 'fine-focus sealed X-ray tube'
_diffrn_source_type 'Enhance (Mo) X-ray Source'
_exptl_absorpt_coefficient_mu 0.785
_exptl_absorpt_correction_T_max 1.00000
_exptl_absorpt_correction_T_min 0.28007
_exptl_absorpt_correction_type multi-scan
_exptl_absorpt_process_details
;
CrysAlisPro 1.171.39.29d (Rigaku Oxford Diffraction, 2017)
Empirical absorption correction using spherical harmonics,
 implemented in SCALE3 ABSPACK scaling algorithm.
;
_exptl_crystal_colour red
_exptl_crystal_colour_primary red
_exptl_crystal_density_diffrn 1.249
_exptl_crystal_description prism
_exptl_crystal_F_000 1184
_exptl_crystal_size_max 0.4
_exptl_crystal_size_mid 0.2
_exptl_crystal_size_min 0.2
_refine_diff_density_max 1.244
_refine_diff_density_min -0.478
_refine_diff_density_rms 0.144
_refine_ls_abs_structure_details
;
 Flack x determined using 1080 quotients [(I+)-(I-)]/[(I+)+(I-)]
 (Parsons, Flack and Wagner, Acta Cryst. B69 (2013) 249-259).
;
_refine_ls_abs_structure_Flack 0.15(2)
_refine_ls_extinction_method none
_refine_ls_goodness_of_fit_ref 1.052
_refine_ls_hydrogen_treatment constr
_refine_ls_matrix_type full
_refine_ls_number_parameters 160
_refine_ls_number_reflns 3700
_refine_ls_number_restraints 1
_refine_ls_restrained_S_all 1.052
_refine_ls_R_factor_all 0.1116
_refine_ls_R_factor_gt 0.0956
_refine_ls_shift/su_max 0.000
_refine_ls_shift/su_mean 0.000
_refine_ls_structure_factor_coef Fsqd
_refine_ls_weighting_details 'w=1/[\s^2^(Fo^2^)+(0.1861P)^2^+7.4314P] where P=(Fo^2^+2Fc^2^)/3'
_refine_ls_weighting_scheme calc
_refine_ls_wR_factor_gt 0.2609
_refine_ls_wR_factor_ref 0.2791
_reflns_Friedel_coverage 0.735
_reflns_Friedel_fraction_full 0.904
_reflns_Friedel_fraction_max 0.760
_reflns_number_gt 2919
_reflns_number_total 3700
_reflns_threshold_expression 'I > 2\s(I)'
_cod_data_source_file c9dt01520e2.cif
_cod_data_source_block 2_100K
_cod_depositor_comments 'Adding full bibliography for 7700066--7700071.cif.'
_cod_original_cell_volume 3064.9(9)
_cod_original_formula_sum 'C11 H11 B Fe0.50 N3 S2'
_cod_database_code 7700067
_shelx_shelxl_version_number 2016/6
_shelx_space_group_comment
;
The symmetry employed for this shelxl refinement is uniquely defined
by the following loop, which should always be used as a source of
symmetry information in preference to the above space-group names.
They are only intended as comments.
;
_shelx_estimated_absorpt_t_max 0.859
_shelx_estimated_absorpt_t_min 0.744
_reflns_odcompleteness_completeness 99.44
_reflns_odcompleteness_iscentric 1
_reflns_odcompleteness_theta 26.32
_olex2_refinement_description
;
1. Fixed Uiso
 At 1.2 times of:
  All C(H) groups
 At 1.5 times of:
  All B(H,H,H) groups
2.a Aromatic/amide H refined with riding coordinates:
 C6(H6), C5(H5), C10(H10), C3(H3), C2(H2), C11(H11), C8(H8), C9(H9)
2.b Idealised Me refined as rotating group:
 B1(H1A,H1B,H1C)
;
_olex2_submission_special_instructions 'No special instructions were received'
_oxdiff_exptl_absorpt_empirical_details
;
Empirical correction (ABSPACK) includes:
- Absorption correction using spherical harmonics
- Frame scaling
;
_oxdiff_exptl_absorpt_empirical_full_max 2.360
_oxdiff_exptl_absorpt_empirical_full_min 0.424

loop_
_space_group_symop_operation_xyz
'x, y, z'
'-x, -y, z'
'x, -y, z+1/2'
'-x, y, z+1/2'
'x+1/2, y+1/2, z'
'-x+1/2, -y+1/2, z'
'x+1/2, -y+1/2, z+1/2'
'-x+1/2, y+1/2, z+1/2'

loop_
_atom_site_label
_atom_site_type_symbol
_atom_site_fract_x
_atom_site_fract_y
_atom_site_fract_z
_atom_site_U_iso_or_equiv
_atom_site_adp_type
_atom_site_occupancy
_atom_site_site_symmetry_order
_atom_site_calc_flag
_atom_site_refinement_flags_posn
_atom_site_refinement_flags_adp
_atom_site_refinement_flags_occupancy
Fe1 Fe 0.250000 0.250000 0.0710(2) 0.0435(5) Uani 1 2 d S T P
S2 S 0.2159(3) 0.47800(14) 0.6273(3) 0.0730(9) Uani 1 1 d . . .
S1 S 0.1063(3) 0.45558(16) 0.5135(3) 0.0753(9) Uani 1 1 d . . .
N2 N 0.2126(5) 0.3194(4) 0.2034(8) 0.0455(16) Uani 1 1 d . . .
N1 N 0.3852(5) 0.2773(4) 0.0714(10) 0.0519(16) Uani 1 1 d . . .
N3 N 0.2244(7) 0.3217(4) 0.9339(9) 0.055(2) Uani 1 1 d . . .
C6 C 0.1289(7) 0.3501(5) 0.2011(11) 0.055(2) Uani 1 1 d . . .
H6 H 0.089655 0.342588 0.133006 0.066 Uiso 1 1 calc R . .
C5 C 0.0975(6) 0.3919(5) 0.2933(10) 0.055(2) Uani 1 1 d . . .
H5 H 0.039408 0.412974 0.285496 0.066 Uiso 1 1 calc R . .
C10 C 0.1732(7) 0.3106(5) 0.8355(11) 0.055(2) Uani 1 1 d . . .
H10 H 0.139742 0.271007 0.831889 0.066 Uiso 1 1 calc R . .
C4 C 0.1521(7) 0.4025(4) 0.3965(10) 0.052(2) Uani 1 1 d . . .
C3 C 0.2401(7) 0.3710(5) 0.4040(11) 0.056(2) Uani 1 1 d . . .
H3 H 0.279426 0.376592 0.472507 0.067 Uiso 1 1 calc R . .
B1 B 0.5808(6) 0.2843(8) 0.0617(18) 0.074(4) Uani 1 1 d . . .
H1A H 0.599322 0.284579 -0.024355 0.112 Uiso 1 1 calc GR . .
H1B H 0.604583 0.244956 0.101246 0.112 Uiso 1 1 calc GR . .
H1C H 0.605906 0.322744 0.102721 0.112 Uiso 1 1 calc GR . .
C7 C 0.2143(10) 0.4152(6) 0.7440(12) 0.068(3) Uani 1 1 d . . .
C1 C 0.4640(6) 0.2852(4) 0.0713(12) 0.054(2) Uani 1 1 d . . .
C2 C 0.2653(6) 0.3315(5) 0.3055(10) 0.049(2) Uani 1 1 d . . .
H2 H 0.324057 0.311120 0.309545 0.058 Uiso 1 1 calc R . .
C11 C 0.1651(7) 0.3541(5) 0.7351(11) 0.056(2) Uani 1 1 d . . .
H11 H 0.129128 0.343573 0.665365 0.067 Uiso 1 1 calc R . .
C8 C 0.2664(9) 0.4285(7) 0.8513(14) 0.069(3) Uani 1 1 d . . .
H8 H 0.296650 0.469069 0.861634 0.083 Uiso 1 1 calc R . .
C9 C 0.2721(9) 0.3799(5) 0.9422(11) 0.061(2) Uani 1 1 d . . .
H9 H 0.309958 0.387483 1.011508 0.074 Uiso 1 1 calc R . .

loop_
_atom_site_aniso_label
_atom_site_aniso_U_11
_atom_site_aniso_U_22
_atom_site_aniso_U_33
_atom_site_aniso_U_23
_atom_site_aniso_U_13
_atom_site_aniso_U_12
Fe1 0.0403(7) 0.0357(8) 0.0546(9) 0.000 0.000 0.0009(6)
S2 0.098(2) 0.0470(13) 0.0743(17) 0.0003(12) 0.0119(17) 0.0156(13)
S1 0.0799(19) 0.0656(17) 0.0803(18) 0.0070(14) 0.0173(16) 0.0312(15)
N2 0.036(3) 0.041(3) 0.059(5) 0.004(3) -0.004(3) -0.001(3)
N1 0.053(4) 0.048(4) 0.055(4) -0.005(4) 0.006(4) 0.005(3)
N3 0.063(5) 0.040(4) 0.063(5) -0.003(3) 0.010(4) 0.009(3)
C6 0.049(4) 0.047(4) 0.070(6) 0.011(4) -0.005(4) 0.004(4)
C5 0.039(4) 0.048(4) 0.078(6) 0.022(4) -0.003(4) 0.011(3)
C10 0.050(5) 0.044(4) 0.071(6) -0.005(4) 0.009(4) -0.001(4)
C4 0.050(4) 0.035(4) 0.071(6) 0.011(4) 0.007(4) 0.003(3)
C3 0.049(5) 0.054(5) 0.065(6) -0.002(5) -0.006(4) 0.019(4)
B1 0.020(3) 0.097(9) 0.107(9) 0.044(9) 0.004(5) -0.013(4)
C7 0.082(8) 0.054(6) 0.070(7) 0.005(5) 0.018(6) 0.009(5)
C1 0.048(4) 0.040(4) 0.074(5) 0.015(5) 0.002(5) -0.001(3)
C2 0.040(4) 0.045(5) 0.062(6) 0.001(4) -0.003(3) 0.011(3)
C11 0.056(5) 0.048(5) 0.064(6) 0.000(4) 0.005(4) 0.012(4)
C8 0.077(7) 0.054(6) 0.077(8) -0.001(6) 0.010(6) 0.009(5)
C9 0.074(6) 0.046(5) 0.064(6) 0.000(5) 0.004(5) -0.001(4)

loop_
_atom_type_symbol
_atom_type_description
_atom_type_scat_dispersion_real
_atom_type_scat_dispersion_imag
_atom_type_scat_source
C C 0.0033 0.0016 'International Tables Vol C Tables 4.2.6.8 and 6.1.1.4'
H H 0.0000 0.0000 'International Tables Vol C Tables 4.2.6.8 and 6.1.1.4'
B B 0.0013 0.0007 'International Tables Vol C Tables 4.2.6.8 and 6.1.1.4'
Fe Fe 0.3463 0.8444 'International Tables Vol C Tables 4.2.6.8 and 6.1.1.4'
N N 0.0061 0.0033 'International Tables Vol C Tables 4.2.6.8 and 6.1.1.4'
S S 0.1246 0.1234 'International Tables Vol C Tables 4.2.6.8 and 6.1.1.4'

loop_
_geom_angle_atom_site_label_1
_geom_angle_atom_site_label_2
_geom_angle_atom_site_label_3
_geom_angle
_geom_angle_site_symmetry_1
_geom_angle_site_symmetry_3
N2 Fe1 N2 93.0(4) . 6
N2 Fe1 N3 88.3(3) . 1_554
N2 Fe1 N3 175.1(4) 6 1_554
N2 Fe1 N3 175.1(4) . 6_554
N2 Fe1 N3 88.3(3) 6 6_554
N1 Fe1 N2 86.5(3) 6 .
N1 Fe1 N2 93.3(3) . .
N1 Fe1 N2 93.3(3) 6 6
N1 Fe1 N2 86.5(3) . 6
N1 Fe1 N1 179.8(6) . 6
N1 Fe1 N3 88.7(4) . 1_554
N1 Fe1 N3 91.5(4) 6 1_554
N1 Fe1 N3 91.4(4) . 6_554
N1 Fe1 N3 88.7(4) 6 6_554
N3 Fe1 N3 90.7(5) 6_554 1_554
C7 S2 S1 104.8(5) . .
C4 S1 S2 106.2(4) . .
C6 N2 Fe1 121.9(7) . .
C6 N2 C2 115.0(9) . .
C2 N2 Fe1 122.6(6) . .
C1 N1 Fe1 172.0(8) . .
C10 N3 Fe1 123.3(7) . 1_556
C10 N3 C9 118.6(10) . .
C9 N3 Fe1 117.7(8) . 1_556
N2 C6 H6 118.1 . .
N2 C6 C5 123.9(10) . .
C5 C6 H6 118.1 . .
C6 C5 H5 120.2 . .
C4 C5 C6 119.7(8) . .
C4 C5 H5 120.2 . .
N3 C10 H10 117.8 . .
N3 C10 C11 124.5(9) . .
C11 C10 H10 117.8 . .
C5 C4 S1 117.4(7) . .
C5 C4 C3 118.6(10) . .
C3 C4 S1 124.0(9) . .
C4 C3 H3 121.6 . .
C2 C3 C4 116.9(10) . .
C2 C3 H3 121.6 . .
H1A B1 H1B 109.5 . .
H1A B1 H1C 109.5 . .
H1B B1 H1C 109.5 . .
C1 B1 H1A 109.5 . .
C1 B1 H1B 109.5 . .
C1 B1 H1C 109.5 . .
C11 C7 S2 125.1(11) . .
C8 C7 S2 115.9(10) . .
C8 C7 C11 118.9(11) . .
N1 C1 B1 170.6(12) . .
N2 C2 C3 125.9(8) . .
N2 C2 H2 117.0 . .
C3 C2 H2 117.0 . .
C10 C11 C7 116.9(11) . .
C10 C11 H11 121.5 . .
C7 C11 H11 121.5 . .
C7 C8 H8 120.8 . .
C9 C8 C7 118.5(12) . .
C9 C8 H8 120.8 . .
N3 C9 C8 122.5(12) . .
N3 C9 H9 118.8 . .
C8 C9 H9 118.8 . .

loop_
_geom_bond_atom_site_label_1
_geom_bond_atom_site_label_2
_geom_bond_distance
_geom_bond_site_symmetry_2
Fe1 N2 2.062(8) .
Fe1 N2 2.062(8) 6
Fe1 N1 1.995(8) .
Fe1 N1 1.995(8) 6
Fe1 N3 2.092(9) 1_554
Fe1 N3 2.092(9) 6_554
S2 S1 2.027(6) .
S2 C7 1.781(12) .
S1 C4 1.771(11) .
N2 C6 1.339(12) .
N2 C2 1.348(13) .
N1 C1 1.129(12) .
N3 C10 1.300(15) .
N3 C9 1.358(14) .
C6 H6 0.9300 .
C6 C5 1.374(16) .
C5 H5 0.9300 .
C5 C4 1.368(15) .
C10 H10 0.9300 .
C10 C11 1.393(16) .
C4 C3 1.403(13) .
C3 H3 0.9300 .
C3 C2 1.369(15) .
B1 H1A 0.9600 .
B1 H1B 0.9600 .
B1 H1C 0.9600 .
B1 C1 1.659(12) .
C7 C11 1.418(18) .
C7 C8 1.39(2) .
C2 H2 0.9300 .
C11 H11 0.9300 .
C8 H8 0.9300 .
C8 C9 1.383(18) .
C9 H9 0.9300 .

loop_
_smtbx_masks_void_nr
_smtbx_masks_void_average_x
_smtbx_masks_void_average_y
_smtbx_masks_void_average_z
_smtbx_masks_void_volume
_smtbx_masks_void_count_electrons
1 0.000 0.000 -0.476 300.4 53.3
2 0.500 0.500 -0.329 300.4 53.3
